data_4340989
loop_
_publ_author_name
'Jilek, Robert E.'
'Tomson, Neil C.'
'Shook, Ryan L.'
'Scott, Brian L.'
'Boncella, James M.'

_publ_section_title
;
 Preparation and reactivity of the versatile uranium(IV) imido complexes
 U(NAr)Cl&#x2082;(R&#x2082;bpy)&#x2082; (R = Me, (t)Bu) and
 U(NAr)Cl&#x2082;(tppo)&#x2083;.
;
_journal_issue 18
_journal_name_full 'Inorganic chemistry'
_journal_page_first 9818
_journal_page_last 9826
_journal_paper_doi 10.1021/ic5014208
_journal_volume 53
_journal_year 2014
_chemical_formula_moiety 'C48 H47 Cl2 N O3 P2 U, C7 H8'
_chemical_formula_sum 'C55 H55 Cl2 N O3 P2 U'
_chemical_formula_weight 1148.87
_chemical_name_common apx1319
_chemical_name_systematic
; 
 ? 
;
_space_group_IT_number 14
_symmetry_cell_setting monoclinic
_symmetry_space_group_name_Hall '-P 2ybc'
_symmetry_space_group_name_H-M 'P 1 21/c 1'
_atom_sites_solution_hydrogens geom
_atom_sites_solution_primary direct
_atom_sites_solution_secondary difmap
_audit_creation_method SHELXL-97
_cell_angle_alpha 90.00
_cell_angle_beta 92.4020(10)
_cell_angle_gamma 90.00
_cell_formula_units_Z 4
_cell_length_a 14.9850(16)
_cell_length_b 19.391(2)
_cell_length_c 17.2610(19)
_cell_measurement_reflns_used 9904
_cell_measurement_temperature 296(2)
_cell_measurement_theta_max 25.24
_cell_measurement_theta_min 2.36
_cell_volume 5011.2(9)
_computing_cell_refinement 'SAINT, Bruker'
_computing_data_collection 'APEXII v7.0, Bruker'
_computing_data_reduction 'SAINT, Bruker'
_computing_molecular_graphics 'SHELXTL, Bruker'
_computing_structure_refinement 'SHELXL-97 (Sheldrick, 1997)'
_computing_structure_solution 'SHELXS-97 (Sheldrick, 1990)'
_diffrn_ambient_temperature 296(2)
_diffrn_measured_fraction_theta_full 0.998
_diffrn_measured_fraction_theta_max 0.998
_diffrn_measurement_device_type 'Bruker D8 with APEXII CCD'
_diffrn_measurement_method '\w scans'
_diffrn_radiation_monochromator graphite
_diffrn_radiation_source 'fine-focus sealed tube'
_diffrn_radiation_type MoK\a
_diffrn_radiation_wavelength 0.71073
_diffrn_reflns_av_R_equivalents 0.0518
_diffrn_reflns_av_sigmaI/netI 0.0396
_diffrn_reflns_limit_h_max 18
_diffrn_reflns_limit_h_min -18
_diffrn_reflns_limit_k_max 23
_diffrn_reflns_limit_k_min -23
_diffrn_reflns_limit_l_max 21
_diffrn_reflns_limit_l_min -21
_diffrn_reflns_number 48569
_diffrn_reflns_theta_full 25.64
_diffrn_reflns_theta_max 25.64
_diffrn_reflns_theta_min 2.05
_exptl_absorpt_coefficient_mu 3.453
_exptl_absorpt_correction_T_max 0.7697
_exptl_absorpt_correction_T_min 0.5171
_exptl_absorpt_correction_type multi-scan
_exptl_absorpt_process_details 'SADABS, R. Blessing, 1995'
_exptl_crystal_colour yellow-brown
_exptl_crystal_density_diffrn 1.523
_exptl_crystal_density_method 'not measured'
_exptl_crystal_description blocks
_exptl_crystal_F_000 2288
_exptl_crystal_size_max 0.22
_exptl_crystal_size_mid 0.14
_exptl_crystal_size_min 0.08
_refine_diff_density_max 0.587
_refine_diff_density_min -0.899
_refine_diff_density_rms 0.092
_refine_ls_extinction_method none
_refine_ls_goodness_of_fit_ref 1.095
_refine_ls_hydrogen_treatment constr
_refine_ls_matrix_type full
_refine_ls_number_parameters 577
_refine_ls_number_reflns 9464
_refine_ls_number_restraints 0
_refine_ls_restrained_S_all 1.095
_refine_ls_R_factor_all 0.0421
_refine_ls_R_factor_gt 0.0264
_refine_ls_shift/su_max 0.001
_refine_ls_shift/su_mean 0.000
_refine_ls_structure_factor_coef Fsqd
_refine_ls_weighting_details 'calc w=1/[\s^2^(Fo^2^)+(0.0242P)^2^+0.0000P] where P=(Fo^2^+2Fc^2^)/3'
_refine_ls_weighting_scheme calc
_refine_ls_wR_factor_gt 0.0533
_refine_ls_wR_factor_ref 0.0577
_reflns_number_gt 7644
_reflns_number_total 9464
_reflns_threshold_expression >2sigma(I)
_cod_data_source_file ic5014208_si_002.cif
_cod_data_source_block 17
_cod_depositor_comments 'Adding full bibliography for 4340979--4340989.cif.'
_cod_original_cell_volume 5011.1(9)
_cod_original_sg_symbol_H-M P2(1)/c
_cod_database_code 4340989

loop_
_symmetry_equiv_pos_as_xyz
'x, y, z'
'-x, y+1/2, -z+1/2'
'-x, -y, -z'
'x, -y-1/2, z-1/2'

loop_
_atom_site_label
_atom_site_type_symbol
_atom_site_fract_x
_atom_site_fract_y
_atom_site_fract_z
_atom_site_U_iso_or_equiv
_atom_site_adp_type
_atom_site_occupancy
_atom_site_symmetry_multiplicity
_atom_site_calc_flag
_atom_site_refinement_flags
U1 U 0.299546(8) 0.483982(6) 0.288543(7) 0.01588(4) Uani 1 1 d .
Cl1 Cl 0.24569(7) 0.40835(5) 0.40512(5) 0.0388(3) Uani 1 1 d .
Cl2 Cl 0.35585(6) 0.54961(4) 0.16389(5) 0.02335(19) Uani 1 1 d .
O1 O 0.40677(15) 0.49218(12) 0.33572(13) 0.0255(6) Uani 1 1 d .
O2 O 0.25830(14) 0.58611(11) 0.34723(12) 0.0190(5) Uani 1 1 d .
O3 O 0.34377(15) 0.38573(11) 0.22645(13) 0.0221(5) Uani 1 1 d .
P2 P 0.24756(6) 0.65313(4) 0.39044(5) 0.01643(19) Uani 1 1 d .
P3 P 0.38907(6) 0.34376(4) 0.16604(5) 0.0187(2) Uani 1 1 d .
N1 N 0.18902(17) 0.47610(13) 0.23783(15) 0.0158(6) Uani 1 1 d .
C1 C 0.1122(2) 0.47087(16) 0.18721(17) 0.0146(7) Uani 1 1 d .
C2 C 0.0747(2) 0.40510(17) 0.17180(18) 0.0194(8) Uani 1 1 d .
C3 C -0.0002(2) 0.40168(18) 0.12206(19) 0.0237(8) Uani 1 1 d .
H3A H -0.0258 0.3589 0.1109 0.028 Uiso 1 1 calc R
C4 C -0.0378(2) 0.46022(19) 0.0886(2) 0.0269(9) Uani 1 1 d .
H4A H -0.0885 0.4567 0.0559 0.032 Uiso 1 1 calc R
C5 C 0.0002(2) 0.52395(18) 0.1038(2) 0.0256(8) Uani 1 1 d .
H5A H -0.0253 0.5631 0.0810 0.031 Uiso 1 1 calc R
C6 C 0.0759(2) 0.53064(16) 0.15267(18) 0.0186(8) Uani 1 1 d .
C7 C 0.1122(2) 0.34138(17) 0.2120(2) 0.0224(8) Uani 1 1 d .
H7A H 0.1762 0.3489 0.2227 0.027 Uiso 1 1 calc R
C8 C 0.0682(2) 0.33209(18) 0.2899(2) 0.0290(9) Uani 1 1 d .
H8A H 0.0758 0.3734 0.3201 0.044 Uiso 1 1 calc R
H8B H 0.0957 0.2941 0.3174 0.044 Uiso 1 1 calc R
H8C H 0.0057 0.3229 0.2809 0.044 Uiso 1 1 calc R
C9 C 0.1016(3) 0.27572(18) 0.1634(2) 0.0360(10) Uani 1 1 d .
H9A H 0.1292 0.2822 0.1147 0.054 Uiso 1 1 calc R
H9B H 0.0393 0.2660 0.1542 0.054 Uiso 1 1 calc R
H9C H 0.1296 0.2379 0.1907 0.054 Uiso 1 1 calc R
C10 C 0.1169(2) 0.60151(17) 0.16544(19) 0.0226(8) Uani 1 1 d .
H10A H 0.1665 0.5967 0.2040 0.027 Uiso 1 1 calc R
C11 C 0.1556(2) 0.62851(18) 0.0908(2) 0.0279(9) Uani 1 1 d .
H11A H 0.1967 0.5953 0.0716 0.042 Uiso 1 1 calc R
H11B H 0.1863 0.6712 0.1013 0.042 Uiso 1 1 calc R
H11C H 0.1081 0.6361 0.0528 0.042 Uiso 1 1 calc R
C12 C 0.0508(2) 0.65322(18) 0.1974(2) 0.0293(9) Uani 1 1 d .
H12A H 0.0273 0.6353 0.2442 0.044 Uiso 1 1 calc R
H12B H 0.0029 0.6607 0.1597 0.044 Uiso 1 1 calc R
H12C H 0.0809 0.6961 0.2083 0.044 Uiso 1 1 calc R
C13 C 0.3406(2) 0.66638(18) 0.45845(18) 0.0202(8) Uani 1 1 d .
C14 C 0.3886(2) 0.6091(2) 0.4846(2) 0.0296(9) Uani 1 1 d .
H14A H 0.3721 0.5653 0.4675 0.036 Uiso 1 1 calc R
C15 C 0.4611(3) 0.6172(2) 0.5362(2) 0.0389(10) Uani 1 1 d .
H15A H 0.4933 0.5789 0.5537 0.047 Uiso 1 1 calc R
C16 C 0.4855(3) 0.6817(2) 0.5614(2) 0.0425(11) Uani 1 1 d .
H16A H 0.5344 0.6868 0.5959 0.051 Uiso 1 1 calc R
C17 C 0.4386(3) 0.7391(2) 0.5364(2) 0.0367(10) Uani 1 1 d .
H17A H 0.4555 0.7826 0.5545 0.044 Uiso 1 1 calc R
C18 C 0.3662(2) 0.73224(19) 0.48441(19) 0.0264(9) Uani 1 1 d .
H18A H 0.3349 0.7710 0.4668 0.032 Uiso 1 1 calc R
C19 C 0.1457(2) 0.65386(16) 0.44069(18) 0.0170(7) Uani 1 1 d .
C20 C 0.1333(2) 0.69646(17) 0.50451(19) 0.0225(8) Uani 1 1 d .
H20A H 0.1809 0.7220 0.5255 0.027 Uiso 1 1 calc R
C21 C 0.0509(2) 0.70080(18) 0.5366(2) 0.0277(9) Uani 1 1 d .
H21A H 0.0430 0.7298 0.5787 0.033 Uiso 1 1 calc R
C22 C -0.0198(2) 0.66240(19) 0.5067(2) 0.0280(9) Uani 1 1 d .
H22A H -0.0754 0.6656 0.5284 0.034 Uiso 1 1 calc R
C23 C -0.0082(2) 0.6194(2) 0.4447(2) 0.0306(9) Uani 1 1 d .
H23A H -0.0560 0.5934 0.4248 0.037 Uiso 1 1 calc R
C24 C 0.0741(2) 0.61447(18) 0.41157(19) 0.0246(8) Uani 1 1 d .
H24A H 0.0816 0.5849 0.3699 0.030 Uiso 1 1 calc R
C25 C 0.2432(2) 0.72397(16) 0.32360(18) 0.0176(7) Uani 1 1 d .
C26 C 0.1960(2) 0.78388(18) 0.3373(2) 0.0262(8) Uani 1 1 d .
H26A H 0.1655 0.7887 0.3828 0.031 Uiso 1 1 calc R
C27 C 0.1944(3) 0.83633(19) 0.2835(2) 0.0323(9) Uani 1 1 d .
H27A H 0.1622 0.8763 0.2927 0.039 Uiso 1 1 calc R
C28 C 0.2400(3) 0.8302(2) 0.2160(2) 0.0317(9) Uani 1 1 d .
H28A H 0.2387 0.8659 0.1800 0.038 Uiso 1 1 calc R
C29 C 0.2873(2) 0.77107(19) 0.2023(2) 0.0286(9) Uani 1 1 d .
H29A H 0.3182 0.7670 0.1569 0.034 Uiso 1 1 calc R
C30 C 0.2894(2) 0.71746(18) 0.25532(19) 0.0223(8) Uani 1 1 d .
H30A H 0.3212 0.6775 0.2456 0.027 Uiso 1 1 calc R
C31 C 0.3177(2) 0.33431(17) 0.08069(19) 0.0208(8) Uani 1 1 d .
C32 C 0.3088(2) 0.27275(18) 0.0398(2) 0.0266(9) Uani 1 1 d .
H32A H 0.3416 0.2343 0.0559 0.032 Uiso 1 1 calc R
C33 C 0.2512(2) 0.26854(19) -0.0250(2) 0.0288(9) Uani 1 1 d .
H33A H 0.2453 0.2274 -0.0525 0.035 Uiso 1 1 calc R
C34 C 0.2025(2) 0.3263(2) -0.0486(2) 0.0332(10) Uani 1 1 d .
H34A H 0.1639 0.3237 -0.0921 0.040 Uiso 1 1 calc R
C35 C 0.2106(2) 0.3873(2) -0.0083(2) 0.0322(9) Uani 1 1 d .
H35A H 0.1773 0.4255 -0.0244 0.039 Uiso 1 1 calc R
C36 C 0.2684(2) 0.39180(18) 0.0566(2) 0.0258(8) Uani 1 1 d .
H36A H 0.2741 0.4331 0.0838 0.031 Uiso 1 1 calc R
C37 C 0.4150(2) 0.26147(17) 0.20725(19) 0.0192(8) Uani 1 1 d .
C38 C 0.4765(2) 0.21682(17) 0.1760(2) 0.0236(8) Uani 1 1 d .
H38A H 0.5059 0.2292 0.1317 0.028 Uiso 1 1 calc R
C39 C 0.4939(2) 0.15350(17) 0.2113(2) 0.0270(9) Uani 1 1 d .
H39A H 0.5344 0.1233 0.1901 0.032 Uiso 1 1 calc R
C40 C 0.4517(2) 0.13518(18) 0.2771(2) 0.0285(9) Uani 1 1 d .
H40A H 0.4639 0.0928 0.3006 0.034 Uiso 1 1 calc R
C41 C 0.3913(2) 0.17949(18) 0.3084(2) 0.0278(9) Uani 1 1 d .
H41A H 0.3631 0.1669 0.3533 0.033 Uiso 1 1 calc R
C42 C 0.3719(2) 0.24227(17) 0.27432(19) 0.0231(8) Uani 1 1 d .
H42A H 0.3305 0.2717 0.2957 0.028 Uiso 1 1 calc R
C43 C 0.4900(2) 0.38532(17) 0.1388(2) 0.0211(8) Uani 1 1 d .
C44 C 0.5486(2) 0.40892(19) 0.1977(2) 0.0311(9) Uani 1 1 d .
H44A H 0.5369 0.4000 0.2492 0.037 Uiso 1 1 calc R
C45 C 0.6235(3) 0.4454(2) 0.1800(3) 0.0396(10) Uani 1 1 d .
H45A H 0.6623 0.4613 0.2195 0.047 Uiso 1 1 calc R
C46 C 0.6413(3) 0.4582(2) 0.1039(3) 0.0412(11) Uani 1 1 d .
H46A H 0.6926 0.4825 0.0924 0.049 Uiso 1 1 calc R
C47 C 0.5845(3) 0.4357(2) 0.0444(3) 0.0437(11) Uani 1 1 d .
H47A H 0.5970 0.4448 -0.0069 0.052 Uiso 1 1 calc R
C48 C 0.5082(3) 0.39918(19) 0.0621(2) 0.0321(9) Uani 1 1 d .
H48A H 0.4691 0.3840 0.0224 0.039 Uiso 1 1 calc R
C49 C 0.7475(3) 0.9624(2) 0.8702(2) 0.0315(9) Uani 1 1 d .
C50 C 0.7734(3) 0.9352(2) 0.8003(2) 0.0466(12) Uani 1 1 d .
H50A H 0.7373 0.9022 0.7756 0.056 Uiso 1 1 calc R
C51 C 0.8492(3) 0.9551(3) 0.7670(2) 0.0483(12) Uani 1 1 d .
H51A H 0.8643 0.9358 0.7200 0.058 Uiso 1 1 calc R
C52 C 0.9039(3) 1.0033(2) 0.8017(3) 0.0437(12) Uani 1 1 d .
H52A H 0.9555 1.0174 0.7780 0.052 Uiso 1 1 calc R
C53 C 0.8825(3) 1.03059(19) 0.8717(3) 0.0416(11) Uani 1 1 d .
H53A H 0.9201 1.0626 0.8964 0.050 Uiso 1 1 calc R
C54 C 0.8040(3) 1.01020(19) 0.9057(2) 0.0344(9) Uani 1 1 d .
H54A H 0.7894 1.0291 0.9530 0.041 Uiso 1 1 calc R
C55 C 0.6608(3) 0.9425(2) 0.9038(2) 0.0450(11) Uani 1 1 d .
H55A H 0.6543 0.9662 0.9520 0.068 Uiso 1 1 calc R
H55B H 0.6600 0.8936 0.9126 0.068 Uiso 1 1 calc R
H55C H 0.6124 0.9548 0.8682 0.068 Uiso 1 1 calc R

loop_
_atom_site_aniso_label
_atom_site_aniso_U_11
_atom_site_aniso_U_22
_atom_site_aniso_U_33
_atom_site_aniso_U_23
_atom_site_aniso_U_13
_atom_site_aniso_U_12
U1 0.01647(7) 0.01544(7) 0.01550(7) -0.00198(6) -0.00210(5) 0.00205(6)
Cl1 0.0527(7) 0.0381(6) 0.0253(5) 0.0114(4) -0.0041(5) -0.0106(5)
Cl2 0.0228(5) 0.0259(5) 0.0216(5) -0.0011(4) 0.0032(4) -0.0028(4)
O1 0.0202(13) 0.0281(14) 0.0272(14) -0.0064(11) -0.0089(11) 0.0047(11)
O2 0.0223(13) 0.0199(12) 0.0146(12) -0.0015(10) 0.0002(10) 0.0025(10)
O3 0.0212(13) 0.0197(13) 0.0257(14) -0.0045(10) 0.0038(11) 0.0035(10)
P2 0.0172(5) 0.0180(5) 0.0140(5) -0.0024(4) -0.0002(4) 0.0013(4)
P3 0.0171(5) 0.0184(5) 0.0205(5) -0.0027(4) 0.0002(4) 0.0033(4)
N1 0.0195(15) 0.0146(15) 0.0134(14) -0.0013(11) 0.0016(11) 0.0001(12)
C1 0.0119(17) 0.0204(19) 0.0113(16) -0.0011(13) -0.0002(13) -0.0002(14)
C2 0.0203(19) 0.0234(19) 0.0151(18) -0.0024(15) 0.0071(15) -0.0020(15)
C3 0.023(2) 0.027(2) 0.0211(19) -0.0044(16) 0.0011(16) -0.0121(16)
C4 0.021(2) 0.038(2) 0.0199(19) 0.0002(17) -0.0078(16) -0.0067(17)
C5 0.026(2) 0.029(2) 0.0221(19) 0.0036(16) -0.0054(16) -0.0004(17)
C6 0.0206(19) 0.0204(19) 0.0147(18) -0.0017(14) 0.0004(14) 0.0014(14)
C7 0.022(2) 0.0197(19) 0.026(2) -0.0021(15) 0.0044(16) -0.0009(15)
C8 0.032(2) 0.025(2) 0.030(2) 0.0067(17) 0.0018(18) -0.0032(17)
C9 0.042(3) 0.023(2) 0.043(3) -0.0042(18) 0.005(2) -0.0033(19)
C10 0.023(2) 0.0213(19) 0.0223(19) 0.0011(15) -0.0116(16) -0.0001(15)
C11 0.029(2) 0.026(2) 0.028(2) 0.0046(17) -0.0057(17) -0.0067(17)
C12 0.034(2) 0.025(2) 0.027(2) -0.0004(17) -0.0088(18) 0.0025(17)
C13 0.0153(18) 0.032(2) 0.0136(18) -0.0028(15) 0.0025(14) -0.0047(16)
C14 0.028(2) 0.037(2) 0.023(2) -0.0031(17) -0.0034(17) 0.0026(18)
C15 0.032(2) 0.056(3) 0.028(2) 0.000(2) -0.0095(19) 0.011(2)
C16 0.027(2) 0.078(4) 0.021(2) -0.001(2) -0.0069(18) -0.010(2)
C17 0.035(2) 0.052(3) 0.023(2) -0.0066(19) 0.0046(18) -0.023(2)
C18 0.027(2) 0.035(2) 0.0173(19) -0.0024(16) 0.0034(16) -0.0075(17)
C19 0.0194(19) 0.0171(18) 0.0143(18) 0.0026(14) 0.0003(14) 0.0015(14)
C20 0.026(2) 0.0209(19) 0.0210(19) -0.0031(15) 0.0023(16) -0.0054(16)
C21 0.032(2) 0.028(2) 0.025(2) -0.0039(16) 0.0129(17) 0.0004(17)
C22 0.024(2) 0.036(2) 0.024(2) 0.0036(17) 0.0043(17) 0.0004(18)
C23 0.019(2) 0.041(2) 0.031(2) -0.0040(18) -0.0012(17) -0.0068(18)
C24 0.027(2) 0.030(2) 0.0170(19) -0.0060(16) 0.0002(16) -0.0029(17)
C25 0.0139(18) 0.0211(18) 0.0176(18) -0.0015(14) -0.0014(14) -0.0033(14)
C26 0.029(2) 0.025(2) 0.024(2) 0.0020(16) 0.0080(17) 0.0036(17)
C27 0.035(2) 0.022(2) 0.040(2) 0.0044(18) 0.0076(19) 0.0070(18)
C28 0.034(2) 0.031(2) 0.030(2) 0.0113(18) -0.0014(18) -0.0045(19)
C29 0.029(2) 0.036(2) 0.021(2) 0.0015(17) 0.0052(17) -0.0063(18)
C30 0.020(2) 0.025(2) 0.0212(19) -0.0018(16) 0.0006(15) -0.0014(15)
C31 0.0140(18) 0.027(2) 0.0215(19) -0.0037(15) 0.0018(15) 0.0014(15)
C32 0.028(2) 0.0237(19) 0.029(2) -0.0010(17) 0.0034(17) 0.0016(17)
C33 0.032(2) 0.032(2) 0.023(2) -0.0077(17) 0.0016(17) -0.0033(18)
C34 0.025(2) 0.048(3) 0.026(2) -0.0035(19) -0.0066(17) -0.0050(19)
C35 0.026(2) 0.033(2) 0.036(2) 0.0036(18) -0.0101(18) 0.0023(18)
C36 0.024(2) 0.025(2) 0.028(2) -0.0030(16) -0.0015(16) -0.0001(16)
C37 0.0136(18) 0.0191(18) 0.024(2) -0.0028(15) -0.0039(15) -0.0010(14)
C38 0.022(2) 0.0237(19) 0.025(2) -0.0037(16) 0.0038(16) 0.0022(16)
C39 0.022(2) 0.0193(19) 0.040(2) -0.0033(17) -0.0026(18) 0.0077(16)
C40 0.022(2) 0.023(2) 0.040(2) 0.0112(17) -0.0056(18) -0.0029(16)
C41 0.023(2) 0.030(2) 0.030(2) 0.0057(17) -0.0029(17) -0.0046(17)
C42 0.022(2) 0.025(2) 0.022(2) -0.0033(16) -0.0002(16) 0.0025(16)
C43 0.0166(19) 0.0186(18) 0.028(2) 0.0027(15) 0.0017(15) 0.0067(15)
C44 0.027(2) 0.036(2) 0.030(2) 0.0050(18) -0.0022(18) -0.0042(18)
C45 0.027(2) 0.035(2) 0.056(3) 0.004(2) -0.004(2) -0.0054(19)
C46 0.023(2) 0.037(2) 0.064(3) 0.011(2) 0.008(2) -0.0054(19)
C47 0.041(3) 0.048(3) 0.044(3) 0.015(2) 0.016(2) -0.001(2)
C48 0.031(2) 0.037(2) 0.028(2) 0.0003(18) 0.0038(18) 0.0013(18)
C49 0.033(2) 0.032(2) 0.029(2) 0.0067(17) -0.0068(18) -0.0001(18)
C50 0.043(3) 0.054(3) 0.041(3) -0.010(2) -0.014(2) 0.003(2)
C51 0.044(3) 0.072(3) 0.028(2) -0.002(2) -0.009(2) 0.017(3)
C52 0.041(3) 0.043(3) 0.048(3) 0.024(2) 0.011(2) 0.016(2)
C53 0.039(3) 0.020(2) 0.066(3) 0.000(2) 0.003(2) -0.0059(18)
C54 0.035(2) 0.028(2) 0.040(2) -0.0060(19) 0.0043(19) 0.0010(19)
C55 0.043(3) 0.052(3) 0.040(3) 0.002(2) -0.008(2) -0.010(2)

loop_
_atom_type_symbol
_atom_type_description
_atom_type_scat_dispersion_real
_atom_type_scat_dispersion_imag
_atom_type_scat_source
C C 0.0033 0.0016 'International Tables Vol C Tables 4.2.6.8 and 6.1.1.4'
H H 0.0000 0.0000 'International Tables Vol C Tables 4.2.6.8 and 6.1.1.4'
N N 0.0061 0.0033 'International Tables Vol C Tables 4.2.6.8 and 6.1.1.4'
O O 0.0106 0.0060 'International Tables Vol C Tables 4.2.6.8 and 6.1.1.4'
P P 0.1023 0.0942 'International Tables Vol C Tables 4.2.6.8 and 6.1.1.4'
Cl Cl 0.1484 0.1585 'International Tables Vol C Tables 4.2.6.8 and 6.1.1.4'
U U -9.6767 9.6646 'International Tables Vol C Tables 4.2.6.8 and 6.1.1.4'

loop_
_geom_angle_atom_site_label_1
_geom_angle_atom_site_label_2
_geom_angle_atom_site_label_3
_geom_angle
O1 U1 N1 178.92(11)
O1 U1 O3 90.86(9)
N1 U1 O3 88.89(10)
O1 U1 O2 88.62(9)
N1 U1 O2 91.58(9)
O3 U1 O2 177.42(8)
O1 U1 Cl1 89.99(8)
N1 U1 Cl1 91.06(8)
O3 U1 Cl1 89.90(6)
O2 U1 Cl1 92.62(6)
O1 U1 Cl2 90.94(8)
N1 U1 Cl2 87.99(8)
O3 U1 Cl2 84.95(6)
O2 U1 Cl2 92.53(6)
Cl1 U1 Cl2 174.79(3)
P2 O2 U1 170.38(14)
P3 O3 U1 156.65(14)
O2 P2 C19 110.94(14)
O2 P2 C25 110.06(14)
C19 P2 C25 107.32(15)
O2 P2 C13 110.41(14)
C19 P2 C13 109.61(15)
C25 P2 C13 108.42(15)
O3 P3 C37 107.72(15)
O3 P3 C31 110.70(14)
C37 P3 C31 110.41(16)
O3 P3 C43 110.36(15)
C37 P3 C43 109.53(15)
C31 P3 C43 108.12(16)
C1 N1 U1 170.3(2)
C6 C1 C2 121.4(3)
C6 C1 N1 119.5(3)
C2 C1 N1 119.1(3)
C3 C2 C1 117.7(3)
C3 C2 C7 121.4(3)
C1 C2 C7 120.8(3)
C4 C3 C2 121.6(3)
C4 C3 H3A 119.2
C2 C3 H3A 119.2
C5 C4 C3 119.8(3)
C5 C4 H4A 120.1
C3 C4 H4A 120.1
C4 C5 C6 121.2(3)
C4 C5 H5A 119.4
C6 C5 H5A 119.4
C5 C6 C1 118.2(3)
C5 C6 C10 119.2(3)
C1 C6 C10 122.6(3)
C2 C7 C9 113.5(3)
C2 C7 C8 109.5(3)
C9 C7 C8 110.2(3)
C2 C7 H7A 107.8
C9 C7 H7A 107.8
C8 C7 H7A 107.8
C7 C8 H8A 109.5
C7 C8 H8B 109.5
H8A C8 H8B 109.5
C7 C8 H8C 109.5
H8A C8 H8C 109.5
H8B C8 H8C 109.5
C7 C9 H9A 109.5
C7 C9 H9B 109.5
H9A C9 H9B 109.5
C7 C9 H9C 109.5
H9A C9 H9C 109.5
H9B C9 H9C 109.5
C6 C10 C11 110.7(3)
C6 C10 C12 112.5(3)
C11 C10 C12 110.7(3)
C6 C10 H10A 107.6
C11 C10 H10A 107.6
C12 C10 H10A 107.6
C10 C11 H11A 109.5
C10 C11 H11B 109.5
H11A C11 H11B 109.5
C10 C11 H11C 109.5
H11A C11 H11C 109.5
H11B C11 H11C 109.5
C10 C12 H12A 109.5
C10 C12 H12B 109.5
H12A C12 H12B 109.5
C10 C12 H12C 109.5
H12A C12 H12C 109.5
H12B C12 H12C 109.5
C14 C13 C18 119.5(3)
C14 C13 P2 118.3(3)
C18 C13 P2 122.2(3)
C15 C14 C13 120.1(4)
C15 C14 H14A 120.0
C13 C14 H14A 120.0
C16 C15 C14 120.0(4)
C16 C15 H15A 120.0
C14 C15 H15A 120.0
C15 C16 C17 120.9(4)
C15 C16 H16A 119.5
C17 C16 H16A 119.5
C16 C17 C18 120.0(4)
C16 C17 H17A 120.0
C18 C17 H17A 120.0
C17 C18 C13 119.5(4)
C17 C18 H18A 120.3
C13 C18 H18A 120.3
C24 C19 C20 118.9(3)
C24 C19 P2 118.7(3)
C20 C19 P2 122.2(3)
C21 C20 C19 120.3(3)
C21 C20 H20A 119.8
C19 C20 H20A 119.8
C20 C21 C22 120.3(3)
C20 C21 H21A 119.8
C22 C21 H21A 119.8
C23 C22 C21 120.0(3)
C23 C22 H22A 120.0
C21 C22 H22A 120.0
C22 C23 C24 120.5(3)
C22 C23 H23A 119.7
C24 C23 H23A 119.7
C23 C24 C19 119.9(3)
C23 C24 H24A 120.0
C19 C24 H24A 120.0
C26 C25 C30 119.6(3)
C26 C25 P2 122.5(3)
C30 C25 P2 117.9(2)
C27 C26 C25 120.0(3)
C27 C26 H26A 120.0
C25 C26 H26A 120.0
C26 C27 C28 120.6(3)
C26 C27 H27A 119.7
C28 C27 H27A 119.7
C29 C28 C27 119.7(3)
C29 C28 H28A 120.1
C27 C28 H28A 120.1
C28 C29 C30 120.7(3)
C28 C29 H29A 119.7
C30 C29 H29A 119.7
C29 C30 C25 119.4(3)
C29 C30 H30A 120.3
C25 C30 H30A 120.3
C32 C31 C36 119.8(3)
C32 C31 P3 123.1(3)
C36 C31 P3 117.0(3)
C33 C32 C31 120.3(3)
C33 C32 H32A 119.9
C31 C32 H32A 119.9
C32 C33 C34 119.4(3)
C32 C33 H33A 120.3
C34 C33 H33A 120.3
C35 C34 C33 120.7(3)
C35 C34 H34A 119.6
C33 C34 H34A 119.6
C34 C35 C36 120.1(4)
C34 C35 H35A 120.0
C36 C35 H35A 120.0
C35 C36 C31 119.7(3)
C35 C36 H36A 120.1
C31 C36 H36A 120.1
C38 C37 C42 119.5(3)
C38 C37 P3 122.7(3)
C42 C37 P3 117.9(3)
C37 C38 C39 119.6(3)
C37 C38 H38A 120.2
C39 C38 H38A 120.2
C40 C39 C38 120.6(3)
C40 C39 H39A 119.7
C38 C39 H39A 119.7
C39 C40 C41 119.9(3)
C39 C40 H40A 120.1
C41 C40 H40A 120.1
C40 C41 C42 121.0(4)
C40 C41 H41A 119.5
C42 C41 H41A 119.5
C41 C42 C37 119.5(3)
C41 C42 H42A 120.3
C37 C42 H42A 120.3
C48 C43 C44 119.3(3)
C48 C43 P3 122.5(3)
C44 C43 P3 118.0(3)
C45 C44 C43 120.3(4)
C45 C44 H44A 119.9
C43 C44 H44A 119.9
C44 C45 C46 119.9(4)
C44 C45 H45A 120.0
C46 C45 H45A 120.0
C45 C46 C47 121.2(4)
C45 C46 H46A 119.4
C47 C46 H46A 119.4
C46 C47 C48 119.0(4)
C46 C47 H47A 120.5
C48 C47 H47A 120.5
C47 C48 C43 120.3(4)
C47 C48 H48A 119.9
C43 C48 H48A 119.9
C54 C49 C50 116.9(4)
C54 C49 C55 121.9(4)
C50 C49 C55 121.2(4)
C51 C50 C49 122.1(4)
C51 C50 H50A 118.9
C49 C50 H50A 118.9
C50 C51 C52 120.6(4)
C50 C51 H51A 119.7
C52 C51 H51A 119.7
C51 C52 C53 119.5(4)
C51 C52 H52A 120.2
C53 C52 H52A 120.2
C52 C53 C54 119.7(4)
C52 C53 H53A 120.2
C54 C53 H53A 120.2
C49 C54 C53 121.1(4)
C49 C54 H54A 119.4
C53 C54 H54A 119.4
C49 C55 H55A 109.5
C49 C55 H55B 109.5
H55A C55 H55B 109.5
C49 C55 H55C 109.5
H55A C55 H55C 109.5
H55B C55 H55C 109.5

loop_
_geom_bond_atom_site_label_1
_geom_bond_atom_site_label_2
_geom_bond_distance
U1 O1 1.778(2)
U1 N1 1.847(3)
U1 O3 2.297(2)
U1 O2 2.320(2)
U1 Cl1 2.6434(9)
U1 Cl2 2.6671(9)
O2 P2 1.510(2)
O3 P3 1.506(2)
P2 C19 1.787(3)
P2 C25 1.793(3)
P2 C13 1.803(3)
P3 C37 1.783(3)
P3 C31 1.793(3)
P3 C43 1.793(3)
N1 C1 1.419(4)
C1 C6 1.402(4)
C1 C2 1.415(4)
C2 C3 1.386(4)
C2 C7 1.514(4)
C3 C4 1.383(5)
C3 H3A 0.9300
C4 C5 1.381(5)
C4 H4A 0.9300
C5 C6 1.391(4)
C5 H5A 0.9300
C6 C10 1.517(4)
C7 C9 1.530(5)
C7 C8 1.532(5)
C7 H7A 0.9800
C8 H8A 0.9600
C8 H8B 0.9600
C8 H8C 0.9600
C9 H9A 0.9600
C9 H9B 0.9600
C9 H9C 0.9600
C10 C11 1.527(5)
C10 C12 1.528(5)
C10 H10A 0.9800
C11 H11A 0.9600
C11 H11B 0.9600
C11 H11C 0.9600
C12 H12A 0.9600
C12 H12B 0.9600
C12 H12C 0.9600
C13 C14 1.388(5)
C13 C18 1.402(5)
C14 C15 1.385(5)
C14 H14A 0.9300
C15 C16 1.368(6)
C15 H15A 0.9300
C16 C17 1.377(6)
C16 H16A 0.9300
C17 C18 1.385(5)
C17 H17A 0.9300
C18 H18A 0.9300
C19 C24 1.393(4)
C19 C20 1.396(4)
C20 C21 1.377(5)
C20 H20A 0.9300
C21 C22 1.378(5)
C21 H21A 0.9300
C22 C23 1.373(5)
C22 H22A 0.9300
C23 C24 1.384(5)
C23 H23A 0.9300
C24 H24A 0.9300
C25 C26 1.385(5)
C25 C30 1.397(4)
C26 C27 1.376(5)
C26 H26A 0.9300
C27 C28 1.380(5)
C27 H27A 0.9300
C28 C29 1.373(5)
C28 H28A 0.9300
C29 C30 1.384(5)
C29 H29A 0.9300
C30 H30A 0.9300
C31 C32 1.391(5)
C31 C36 1.392(5)
C32 C33 1.386(5)
C32 H32A 0.9300
C33 C34 1.389(5)
C33 H33A 0.9300
C34 C35 1.375(5)
C34 H34A 0.9300
C35 C36 1.390(5)
C35 H35A 0.9300
C36 H36A 0.9300
C37 C38 1.390(4)
C37 C42 1.400(5)
C38 C39 1.391(5)
C38 H38A 0.9300
C39 C40 1.370(5)
C39 H39A 0.9300
C40 C41 1.375(5)
C40 H40A 0.9300
C41 C42 1.378(5)
C41 H41A 0.9300
C42 H42A 0.9300
C43 C48 1.390(5)
C43 C44 1.392(5)
C44 C45 1.372(5)
C44 H44A 0.9300
C45 C46 1.373(6)
C45 H45A 0.9300
C46 C47 1.378(6)
C46 H46A 0.9300
C47 C48 1.390(5)
C47 H47A 0.9300
C48 H48A 0.9300
C49 C54 1.380(5)
C49 C50 1.387(5)
C49 C55 1.496(5)
C50 C51 1.352(6)
C50 H50A 0.9300
C51 C52 1.364(6)
C51 H51A 0.9300
C52 C53 1.370(6)
C52 H52A 0.9300
C53 C54 1.394(5)
C53 H53A 0.9300
C54 H54A 0.9300
C55 H55A 0.9600
C55 H55B 0.9600
C55 H55C 0.9600

loop_
_geom_torsion_atom_site_label_1
_geom_torsion_atom_site_label_2
_geom_torsion_atom_site_label_3
_geom_torsion_atom_site_label_4
_geom_torsion
O1 U1 O3 P3 -79.3(4)
N1 U1 O3 P3 99.6(4)
Cl1 U1 O3 P3 -169.3(4)
Cl2 U1 O3 P3 11.5(3)
U1 O3 P3 C37 153.8(3)
U1 O3 P3 C31 -85.4(4)
U1 O3 P3 C43 34.3(4)
C6 C1 C2 C3 -0.9(5)
N1 C1 C2 C3 -179.9(3)
C6 C1 C2 C7 -177.5(3)
N1 C1 C2 C7 3.5(5)
C1 C2 C3 C4 -0.3(5)
C7 C2 C3 C4 176.3(3)
C2 C3 C4 C5 0.9(5)
C3 C4 C5 C6 -0.2(5)
C4 C5 C6 C1 -1.0(5)
C4 C5 C6 C10 178.0(3)
C2 C1 C6 C5 1.5(5)
N1 C1 C6 C5 -179.5(3)
C2 C1 C6 C10 -177.4(3)
N1 C1 C6 C10 1.6(5)
C3 C2 C7 C9 33.7(5)
C1 C2 C7 C9 -149.8(3)
C3 C2 C7 C8 -89.8(4)
C1 C2 C7 C8 86.7(4)
C5 C6 C10 C11 -66.7(4)
C1 C6 C10 C11 112.2(3)
C5 C6 C10 C12 57.7(4)
C1 C6 C10 C12 -123.4(3)
O2 P2 C13 C14 -23.4(3)
C19 P2 C13 C14 99.1(3)
C25 P2 C13 C14 -144.1(3)
O2 P2 C13 C18 155.6(3)
C19 P2 C13 C18 -81.9(3)
C25 P2 C13 C18 35.0(3)
C18 C13 C14 C15 0.2(5)
P2 C13 C14 C15 179.2(3)
C13 C14 C15 C16 0.0(6)
C14 C15 C16 C17 0.2(6)
C15 C16 C17 C18 -0.7(6)
C16 C17 C18 C13 0.9(5)
C14 C13 C18 C17 -0.7(5)
P2 C13 C18 C17 -179.7(3)
O2 P2 C19 C24 -27.7(3)
C25 P2 C19 C24 92.6(3)
C13 P2 C19 C24 -149.9(3)
O2 P2 C19 C20 157.3(3)
C25 P2 C19 C20 -82.4(3)
C13 P2 C19 C20 35.1(3)
C24 C19 C20 C21 -1.8(5)
P2 C19 C20 C21 173.2(3)
C19 C20 C21 C22 0.9(5)
C20 C21 C22 C23 0.2(5)
C21 C22 C23 C24 -0.3(6)
C22 C23 C24 C19 -0.6(5)
C20 C19 C24 C23 1.7(5)
P2 C19 C24 C23 -173.5(3)
O2 P2 C25 C26 150.1(3)
C19 P2 C25 C26 29.3(3)
C13 P2 C25 C26 -89.0(3)
O2 P2 C25 C30 -29.6(3)
C19 P2 C25 C30 -150.5(3)
C13 P2 C25 C30 91.2(3)
C30 C25 C26 C27 0.4(5)
P2 C25 C26 C27 -179.4(3)
C25 C26 C27 C28 -0.5(6)
C26 C27 C28 C29 0.2(6)
C27 C28 C29 C30 0.3(6)
C28 C29 C30 C25 -0.4(5)
C26 C25 C30 C29 0.0(5)
P2 C25 C30 C29 179.8(3)
O3 P3 C31 C32 -138.4(3)
C37 P3 C31 C32 -19.2(3)
C43 P3 C31 C32 100.6(3)
O3 P3 C31 C36 40.3(3)
C37 P3 C31 C36 159.5(3)
C43 P3 C31 C36 -80.7(3)
C36 C31 C32 C33 0.2(5)
P3 C31 C32 C33 178.8(3)
C31 C32 C33 C34 -0.2(5)
C32 C33 C34 C35 -0.1(6)
C33 C34 C35 C36 0.3(6)
C34 C35 C36 C31 -0.3(6)
C32 C31 C36 C35 0.0(5)
P3 C31 C36 C35 -178.7(3)
O3 P3 C37 C38 -162.9(3)
C31 P3 C37 C38 76.1(3)
C43 P3 C37 C38 -42.8(3)
O3 P3 C37 C42 16.3(3)
C31 P3 C37 C42 -104.7(3)
C43 P3 C37 C42 136.4(3)
C42 C37 C38 C39 0.5(5)
P3 C37 C38 C39 179.7(3)
C37 C38 C39 C40 -0.8(5)
C38 C39 C40 C41 0.3(5)
C39 C40 C41 C42 0.4(5)
C40 C41 C42 C37 -0.7(5)
C38 C37 C42 C41 0.2(5)
P3 C37 C42 C41 -179.0(3)
O3 P3 C43 C48 -127.4(3)
C37 P3 C43 C48 114.2(3)
C31 P3 C43 C48 -6.2(3)
O3 P3 C43 C44 47.7(3)
C37 P3 C43 C44 -70.8(3)
C31 P3 C43 C44 168.9(3)
C48 C43 C44 C45 -0.1(5)
P3 C43 C44 C45 -175.4(3)
C43 C44 C45 C46 -0.5(6)
C44 C45 C46 C47 0.7(6)
C45 C46 C47 C48 -0.3(6)
C46 C47 C48 C43 -0.4(6)
C44 C43 C48 C47 0.5(5)
P3 C43 C48 C47 175.6(3)
C54 C49 C50 C51 -1.3(6)
C55 C49 C50 C51 176.5(4)
C49 C50 C51 C52 0.2(7)
C50 C51 C52 C53 1.2(6)
C51 C52 C53 C54 -1.6(6)
C50 C49 C54 C53 0.9(6)
C55 C49 C54 C53 -176.9(4)
C52 C53 C54 C49 0.5(6)
